data_1568719
loop_
_publ_author_name
'He, Jing'
'Yu, Mo-Han'
'Lian, Zhe'
'Fan, Yan-Qing'
'Guo, Sheng-Zhu'
'Li, Xiao-Nan'
'Wang, Ying'
'Wang, Wen-Guang'
'Cheng, Zhi-Yun'
'Jiang, Hua'

_publ_section_title
;
 Lemniscular carbon nanohoops with contiguous conjugation from planar
 chiral [2.2]paracyclophane: influence of the regioselective synthesis on
 topological chirality.
;
_journal_issue 16
_journal_name_full 'Chemical science'
_journal_page_first 4426
_journal_page_last 4433
_journal_paper_doi 10.1039/d2sc06825g
_journal_volume 14
_journal_year 2023
_chemical_formula_moiety 'C96 H60'
_chemical_formula_sum 'C99 H60'
_chemical_formula_weight 1249.47
_space_group_crystal_system monoclinic
_space_group_IT_number 14
_space_group_name_Hall '-P 2yn'
_space_group_name_H-M_alt 'P 1 21/n 1'
_atom_sites_solution_hydrogens geom
_audit_creation_date 2022-04-27
_audit_creation_method
;
Olex2 1.3
(compiled 2020.02.04 svn.rd84adfe8 for OlexSys, GUI svn.r6032)
;
_audit_update_record
;
2022-05-18 deposited with the CCDC.	2023-03-28 downloaded from the CCDC.
;
_cell_angle_alpha 90
_cell_angle_beta 104.885(7)
_cell_angle_gamma 90
_cell_formula_units_Z 4
_cell_length_a 15.8108(10)
_cell_length_b 27.4612(19)
_cell_length_c 18.3586(11)
_cell_measurement_reflns_used 4809
_cell_measurement_temperature 100.00(10)
_cell_measurement_theta_max 61.0270
_cell_measurement_theta_min 3.1860
_cell_volume 7703.5(9)
_computing_cell_refinement 'CrysAlisPro 1.171.41.123a (Rigaku OD, 2022)'
_computing_data_collection 'CrysAlisPro 1.171.41.123a (Rigaku OD, 2022)'
_computing_data_reduction 'CrysAlisPro 1.171.41.123a (Rigaku OD, 2022)'
_computing_molecular_graphics 'Olex2 1.3 (Dolomanov et al., 2009)'
_computing_publication_material 'Olex2 1.3 (Dolomanov et al., 2009)'
_computing_structure_refinement 'SHELXL 2018/3 (Sheldrick, 2015)'
_computing_structure_solution 'SHELXT 2014/5 (Sheldrick, 2014)'
_diffrn_ambient_environment N~2~
_diffrn_ambient_temperature 100.00(10)
_diffrn_detector 'Hybrid Pixel Array Detector'
_diffrn_detector_area_resol_mean 10.0000
_diffrn_detector_type HyPix
_diffrn_measured_fraction_theta_full 0.9979
_diffrn_measured_fraction_theta_max 0.9487
_diffrn_measurement_details
;
List of Runs (angles in degrees, time in seconds):

  # Type    Start    End  Width  t~exp~   \w     \q     \k     \f   Frames
#--------------------------------------------------------------------------
  1  \w     70.00 104.00   0.50    0.21    --   47.03  74.00 129.00   68
  2  \w     89.00 163.00   0.50    0.83    --  104.75  74.00 129.00  148
  3  \w    105.00 134.00   0.50    0.83    --  104.75  30.00  60.00   58
  4  \w    102.00 177.00   0.50    0.83    --  104.75  45.00  30.00  150
  5  \w    144.00 177.00   0.50    0.83    --  104.75  30.00  60.00   66
  6  \w    100.00 175.00   0.50    0.83    --  104.75  30.00  90.00  150
  7  \w    -99.00 -72.00   0.50    0.21    --  -47.03 -74.00   0.00   54
  8  \w   -175.00-131.00   0.50    0.83    -- -102.00 -74.00   0.00   88
  9  \w   -114.00 -72.00   0.50    0.21    --  -47.03-125.00 150.00   84
 10  \w    -99.00 -73.00   0.50    0.83    -- -102.00 125.00-120.00   52
 11  \w    -57.00 -31.00   0.50    0.83    -- -102.00 125.00-120.00   52
 12  \w    -91.00 -35.00   0.50    0.83    -- -102.00  77.00 -30.00  112
 13  \w    -67.00 -31.00   0.50    0.83    -- -102.00  61.00-150.00   72
 14  \w    -65.00 -29.00   0.50    0.83    -- -102.00  61.00 -90.00   72
 15  \w    -57.00 -30.00   0.50    0.83    -- -102.00  61.00 -30.00   54
 16  \w    -68.00 -29.00   0.50    0.83    -- -102.00  61.00 120.00   78
 17  \w    -88.00 -45.00   0.50    0.83    -- -102.00  74.00 129.00   86
 18  \w    -65.00  25.00   0.50    0.21    --  -47.03  74.00 129.00  180
 19  \w    -27.00  27.00   0.50    0.21    --   47.03 -19.00-120.00  108
 20  \w    -24.00  68.00   0.50    0.21    --   47.03 -74.00   0.00  184
 21  \w     41.00  70.00   0.50    0.83    --  104.75 -61.00  30.00   58
 22  \w     34.00  97.00   0.50    0.83    --  104.75 -74.00   0.00  126
 23  \w     41.00  68.00   0.50    0.83    --  104.75 -61.00-180.00   54
;
_diffrn_measurement_device 'four-circle diffractometer'
_diffrn_measurement_device_type 'XtaLAB Synergy R, DW system, HyPix'
_diffrn_measurement_method '\w scans'
_diffrn_orient_matrix_type 'CrysAlisPro convention (1999,Acta A55,543-557)'
_diffrn_orient_matrix_UB_11 -0.0784767000
_diffrn_orient_matrix_UB_12 -0.0196460000
_diffrn_orient_matrix_UB_13 0.0264480000
_diffrn_orient_matrix_UB_21 0.0576860000
_diffrn_orient_matrix_UB_22 -0.0413747000
_diffrn_orient_matrix_UB_23 0.0427295000
_diffrn_orient_matrix_UB_31 0.0261993000
_diffrn_orient_matrix_UB_32 0.0323337000
_diffrn_orient_matrix_UB_33 0.0708178000
_diffrn_radiation_monochromator mirror
_diffrn_radiation_probe x-ray
_diffrn_radiation_type 'Cu K\a'
_diffrn_radiation_wavelength 1.54184
_diffrn_reflns_av_R_equivalents 0.1441
_diffrn_reflns_av_unetI/netI 0.1322
_diffrn_reflns_Laue_measured_fraction_full 0.997
_diffrn_reflns_Laue_measured_fraction_max 0.948
_diffrn_reflns_limit_h_max 19
_diffrn_reflns_limit_h_min -20
_diffrn_reflns_limit_k_max 34
_diffrn_reflns_limit_k_min -21
_diffrn_reflns_limit_l_max 23
_diffrn_reflns_limit_l_min -21
_diffrn_reflns_number 55423
_diffrn_reflns_point_group_measured_fraction_full 0.997
_diffrn_reflns_point_group_measured_fraction_max 0.948
_diffrn_reflns_theta_full 67.684
_diffrn_reflns_theta_max 77.209
_diffrn_reflns_theta_min 3.219
_diffrn_source 'Rotating-anode X-ray tube'
_diffrn_source_type 'Rigaku (Cu) X-ray Source'
_exptl_absorpt_coefficient_mu 0.464
_exptl_absorpt_correction_T_max 1.00000
_exptl_absorpt_correction_T_min 0.91607
_exptl_absorpt_correction_type multi-scan
_exptl_absorpt_process_details
;
CrysAlisPro 1.171.41.123a (Rigaku Oxford Diffraction, 2022)
Empirical absorption correction using spherical harmonics,
implemented in SCALE3 ABSPACK scaling algorithm.
;
_exptl_crystal_colour 'fluorescent light green'
_exptl_crystal_density_diffrn 1.077
_exptl_crystal_description needle
_exptl_crystal_F_000 2616
_exptl_crystal_size_max 0.1
_exptl_crystal_size_mid 0.1
_exptl_crystal_size_min 0.1
_refine_diff_density_max 0.629
_refine_diff_density_min -0.260
_refine_diff_density_rms 0.057
_refine_ls_extinction_method none
_refine_ls_goodness_of_fit_ref 0.925
_refine_ls_hydrogen_treatment constr
_refine_ls_matrix_type full
_refine_ls_number_parameters 865
_refine_ls_number_reflns 15468
_refine_ls_number_restraints 0
_refine_ls_restrained_S_all 0.925
_refine_ls_R_factor_all 0.1494
_refine_ls_R_factor_gt 0.0874
_refine_ls_shift/su_max 0.000
_refine_ls_shift/su_mean 0.000
_refine_ls_structure_factor_coef Fsqd
_refine_ls_weighting_details 'w=1/[\s^2^(Fo^2^)+(0.1408P)^2^+1.2336P] where P=(Fo^2^+2Fc^2^)/3'
_refine_ls_weighting_scheme calc
_refine_ls_wR_factor_gt 0.2233
_refine_ls_wR_factor_ref 0.2625
_reflns_Friedel_coverage 0.000
_reflns_number_gt 8131
_reflns_number_total 15468
_reflns_threshold_expression 'I > 2\s(I)'
_cod_data_source_file d2sc06825g2.cif
_cod_data_source_block 20220426d_auto
_cod_depositor_comments 'Adding full bibliography for 1568718--1568719.cif.'
_cod_database_code 1568719
_shelx_shelxl_version_number 2018/3
_chemical_oxdiff_formula CH
_shelx_space_group_comment
;
The symmetry employed for this shelxl refinement is uniquely defined
by the following loop, which should always be used as a source of
symmetry information in preference to the above space-group names.
They are only intended as comments.
;
_shelx_estimated_absorpt_t_max 0.955
_shelx_estimated_absorpt_t_min 0.955
_diffrn_oxdiff_digest_frames
;
01610ef0312dc2dc547ed8c81795b16bba00068a309
;
_reflns_odcompleteness_completeness 99.79
_reflns_odcompleteness_iscentric 1
_reflns_odcompleteness_theta 66.97
_olex2_refinement_description
;
1. Fixed Uiso
 At 1.2 times of:
  All C(H) groups, All C(H,H) groups
2.a Secondary CH2 refined with riding coordinates:
 C00S(H00B,H00C), C01E(H01E,H01F), C01P(H01G,H01H), C02D(H02A,H02C)
2.b Aromatic/amide H refined with riding coordinates:
 C007(H007), C009(H009), C00A(H00A), C00G(H00G), C00J(H00J), C00K(H00K),
 C00X(H00X), C010(H010), C011(H011), C015(H015), C016(H016), C018(H018),
 C019(H019), C01A(H01A), C01B(H01B), C01C(H01C), C01D(H01D), C01I(H01I),
 C01K(H01K), C01L(H01L), C01N(H01N), C01O(H01O), C01Q(H01Q), C01S(H01S),
 C01T(H01T), C01U(H01U), C01W(H01W), C01X(H01X), C01Y(H01Y), C01Z(H01Z),
 C022(H022), C024(H024), C025(H025), C026(H026), C027(H027), C028(H028),
 C02B(H02B), C02E(H02E), C02F(H02F), C02H(H02H), C02I(H02I), C02J(H02J),
 C02K(H02K), C02L(H02L), C02M(H02M), C02N(H02N), C02O(H02O), C02P(H02P),
 C02Q(H02Q), C02R(H02R), C02S(H02S), C02T(H02T)
;
_smtbx_masks_void_probe_radius 1.2
_smtbx_masks_void_truncation_radius 1.2
_olex2_submission_special_instructions 'No special instructions were received'
_oxdiff_exptl_absorpt_empirical_details
;
Empirical correction (ABSPACK) includes:
- Absorption correction using spherical harmonics
- Frame scaling
;
_oxdiff_exptl_absorpt_empirical_full_max 1.228
_oxdiff_exptl_absorpt_empirical_full_min 0.811

loop_
_space_group_symop_operation_xyz
'x, y, z'
'-x+1/2, y+1/2, -z+1/2'
'-x, -y, -z'
'x-1/2, -y-1/2, z-1/2'

loop_
_atom_site_label
_atom_site_type_symbol
_atom_site_fract_x
_atom_site_fract_y
_atom_site_fract_z
_atom_site_U_iso_or_equiv
_atom_site_adp_type
_atom_site_occupancy
_atom_site_site_symmetry_order
_atom_site_calc_flag
_atom_site_refinement_flags_posn
_atom_site_refinement_flags_adp
_atom_site_refinement_flags_occupancy
_atom_site_disorder_assembly
_atom_site_disorder_group
C005 C 0.1600(3) 0.71916(15) 0.8490(2) 0.0390(9) Uani 1 1 d . . . . .
C006 C 0.2329(3) 0.57542(14) 0.8150(2) 0.0375(9) Uani 1 1 d . . . . .
C007 C 0.3992(3) 0.61265(15) 0.3660(2) 0.0393(9) Uani 1 1 d . . . . .
H007 H 0.410644 0.640491 0.339271 0.047 Uiso 1 1 calc R U . . .
C008 C 0.3706(2) 0.61222(14) 0.8091(2) 0.0358(9) Uani 1 1 d . . . . .
C009 C 0.2579(3) 0.68359(14) 0.7005(2) 0.0373(9) Uani 1 1 d . . . . .
H009 H 0.293365 0.711225 0.718268 0.045 Uiso 1 1 calc R U . . .
C00A C 0.3015(3) 0.60776(15) 0.8418(2) 0.0377(9) Uani 1 1 d . . . . .
H00A H 0.300906 0.627468 0.884213 0.045 Uiso 1 1 calc R U . . .
C00B C 0.1852(3) 0.67428(14) 0.7287(2) 0.0357(8) Uani 1 1 d . . . . .
C00C C 0.8983(3) 0.78532(15) 0.6923(2) 0.0391(9) Uani 1 1 d . . . . .
C00D C 0.1329(2) 0.63342(14) 0.7032(2) 0.0346(8) Uani 1 1 d . . . . .
C00E C 0.4358(3) 0.64948(15) 0.8320(2) 0.0417(9) Uani 1 1 d . . . . .
C00F C 0.2459(3) 0.53952(14) 0.7635(2) 0.0376(9) Uani 1 1 d . . . . .
C00G C 0.7683(3) 0.80587(14) 0.7326(2) 0.0386(9) Uani 1 1 d . . . . .
H00G H 0.715714 0.824099 0.725438 0.046 Uiso 1 1 calc R U . . .
C00H C 0.2155(3) 0.62037(15) 0.6096(2) 0.0385(9) Uani 1 1 d . . . . .
C00I C 0.9069(2) 0.69642(15) 0.4245(2) 0.0367(9) Uani 1 1 d . . . . .
C00J C 0.8435(3) 0.71090(16) 0.3617(2) 0.0420(9) Uani 1 1 d . . . . .
H00J H 0.843086 0.743653 0.344941 0.050 Uiso 1 1 calc R U . . .
C00K C 0.3356(3) 0.61487(15) 0.4055(2) 0.0391(9) Uani 1 1 d . . . . .
H00K H 0.304889 0.644421 0.406972 0.047 Uiso 1 1 calc R U . . .
C00L C 0.7908(2) 0.77303(15) 0.7915(2) 0.0372(9) Uani 1 1 d . . . . .
C00M C 0.5730(3) 0.70667(15) 0.8493(2) 0.0396(9) Uani 1 1 d . . . . .
C00N C 0.7215(3) 0.75373(15) 0.8255(2) 0.0377(9) Uani 1 1 d . . . . .
C00P C 0.1811(3) 0.50164(15) 0.7447(2) 0.0400(9) Uani 1 1 d . . . . .
C00Q C 0.9344(2) 0.77667(15) 0.6259(2) 0.0385(9) Uani 1 1 d . . . . .
C00R C 0.1317(3) 0.73442(15) 0.9142(2) 0.0411(9) Uani 1 1 d . . . . .
C00S C 0.0820(2) 0.60870(15) 0.7519(2) 0.0405(9) Uani 1 1 d . . . . .
H00B H 0.045265 0.582661 0.722367 0.049 Uiso 1 1 calc R U . . .
H00C H 0.042459 0.632730 0.766289 0.049 Uiso 1 1 calc R U . . .
C00T C 0.1723(3) 0.70092(15) 0.7927(2) 0.0396(9) Uani 1 1 d . . . . .
C00U C 0.3717(3) 0.58388(15) 0.7450(2) 0.0386(9) Uani 1 1 d . . . . .
C00V C 0.2794(3) 0.65408(14) 0.6481(2) 0.0388(9) Uani 1 1 d . . . . .
C00W C 0.4467(3) 0.56995(15) 0.3649(2) 0.0406(9) Uani 1 1 d . . . . .
C00X C 0.6466(3) 0.78005(15) 0.8277(2) 0.0393(9) Uani 1 1 d . . . . .
H00X H 0.645675 0.814370 0.821075 0.047 Uiso 1 1 calc R U . . .
C00Y C 0.4945(3) 0.67884(15) 0.8435(2) 0.0392(9) Uani 1 1 d . . . . .
C00Z C 0.5297(3) 0.57318(15) 0.3397(2) 0.0410(9) Uani 1 1 d . . . . .
C010 C 0.1436(3) 0.61031(15) 0.6384(2) 0.0383(9) Uani 1 1 d . . . . .
H010 H 0.101180 0.587287 0.613374 0.046 Uiso 1 1 calc R U . . .
C011 C 0.8739(3) 0.75225(15) 0.8067(2) 0.0414(9) Uani 1 1 d . . . . .
H011 H 0.894791 0.733586 0.851269 0.050 Uiso 1 1 calc R U . . .
C012 C 0.2335(3) 0.59515(15) 0.5468(2) 0.0425(9) Uani 1 1 d . . . . .
C013 C -0.3761(3) 0.47944(16) 0.9323(2) 0.0425(10) Uani 1 1 d . . . . .
C014 C 0.9403(2) 0.73116(15) 0.4885(2) 0.0387(9) Uani 1 1 d . . . . .
C015 C 0.6208(3) 0.61856(16) 0.2757(2) 0.0431(10) Uani 1 1 d . . . . .
H015 H 0.625488 0.639151 0.235299 0.052 Uiso 1 1 calc R U . . .
C016 C 0.9263(3) 0.75846(15) 0.7577(2) 0.0400(9) Uani 1 1 d . . . . .
H016 H 0.982780 0.743982 0.769228 0.048 Uiso 1 1 calc R U . . .
C017 C 0.3166(3) 0.57384(16) 0.4433(2) 0.0442(10) Uani 1 1 d . . . . .
C018 C 0.7805(3) 0.67889(16) 0.3224(2) 0.0423(10) Uani 1 1 d . . . . .
H018 H 0.736117 0.690465 0.280690 0.051 Uiso 1 1 calc R U . . .
C019 C 0.5730(3) 0.75639(16) 0.8397(2) 0.0426(10) Uani 1 1 d . . . . .
H019 H 0.522596 0.774780 0.841082 0.051 Uiso 1 1 calc R U . . .
C01A C 0.8210(3) 0.81256(14) 0.6840(2) 0.0395(9) Uani 1 1 d . . . . .
H01A H 0.804881 0.835806 0.644533 0.047 Uiso 1 1 calc R U . . .
C01B C -0.2474(3) 0.42600(16) 0.9392(2) 0.0460(10) Uani 1 1 d . . . . .
H01B H -0.243995 0.419217 0.990571 0.055 Uiso 1 1 calc R U . . .
C01C C 0.5389(3) 0.60474(15) 0.2820(2) 0.0414(9) Uani 1 1 d . . . . .
H01C H 0.488193 0.616765 0.246914 0.050 Uiso 1 1 calc R U . . .
C01D C 0.3141(3) 0.54505(15) 0.7287(2) 0.0403(9) Uani 1 1 d . . . . .
H01D H 0.321105 0.521522 0.692757 0.048 Uiso 1 1 calc R U . . .
C01E C 0.1430(3) 0.58598(16) 0.8252(2) 0.0422(9) Uani 1 1 d . . . . .
H01E H 0.148126 0.608856 0.867802 0.051 Uiso 1 1 calc R U . . .
H01F H 0.116647 0.555408 0.837678 0.051 Uiso 1 1 calc R U . . .
C01F C 0.6976(3) 0.60263(15) 0.3281(2) 0.0436(10) Uani 1 1 d . . . . .
C01G C -0.1803(3) 0.42179(15) 0.8353(2) 0.0419(9) Uani 1 1 d . . . . .
C01H C -0.4016(3) 0.55666(18) 1.0245(3) 0.0507(11) Uani 1 1 d . . . . .
C01I C 0.0858(3) 0.77790(16) 0.9143(3) 0.0463(10) Uani 1 1 d . . . . .
H01I H 0.086915 0.802336 0.877905 0.056 Uiso 1 1 calc R U . . .
C01J C -0.3226(3) 0.44906(16) 0.8951(2) 0.0436(10) Uani 1 1 d . . . . .
C01K C 0.6874(3) 0.56690(16) 0.3779(3) 0.0475(10) Uani 1 1 d . . . . .
H01K H 0.737949 0.552070 0.409485 0.057 Uiso 1 1 calc R U . . .
C01L C 0.4216(3) 0.52827(16) 0.3970(2) 0.0447(10) Uani 1 1 d . . . . .
H01L H 0.449170 0.498085 0.392558 0.054 Uiso 1 1 calc R U . . .
C01M C -0.3703(3) 0.60051(19) 1.0698(2) 0.0511(12) Uani 1 1 d . . . . .
C01N C -0.4092(3) 0.52407(17) 0.9011(2) 0.0462(10) Uani 1 1 d . . . . .
H01N H -0.422798 0.528359 0.847960 0.055 Uiso 1 1 calc R U . . .
C01O C 0.8993(3) 0.77578(15) 0.4897(2) 0.0440(10) Uani 1 1 d . . . . .
H01O H 0.872506 0.791295 0.443243 0.053 Uiso 1 1 calc R U . . .
C01P C 0.4182(3) 0.60165(17) 0.6873(3) 0.0467(10) Uani 1 1 d . . . . .
H01G H 0.417175 0.575612 0.649832 0.056 Uiso 1 1 calc R U . . .
H01H H 0.480131 0.608649 0.712917 0.056 Uiso 1 1 calc R U . . .
C01Q C -0.4222(3) 0.56164(18) 0.9456(2) 0.0478(11) Uani 1 1 d . . . . .
H01Q H -0.445413 0.591552 0.923122 0.057 Uiso 1 1 calc R U . . .
C01R C 0.0508(3) 0.44845(15) 0.7605(2) 0.0449(10) Uani 1 1 d . . . . .
C01S C 0.1397(3) 0.70312(16) 0.9742(2) 0.0479(11) Uani 1 1 d . . . . .
H01S H 0.178092 0.676021 0.979262 0.057 Uiso 1 1 calc R U . . .
C01T C 0.9179(3) 0.64623(17) 0.4343(3) 0.0500(11) Uani 1 1 d . . . . .
H01T H 0.968685 0.634184 0.469291 0.060 Uiso 1 1 calc R U . . .
C01U C -0.1791(3) 0.41302(16) 0.9103(2) 0.0462(10) Uani 1 1 d . . . . .
H01U H -0.129443 0.397612 0.942314 0.055 Uiso 1 1 calc R U . . .
C01V C -0.0979(3) 0.42184(15) 0.8085(2) 0.0471(10) Uani 1 1 d . . . . .
C01W C -0.2577(3) 0.43908(17) 0.7892(2) 0.0504(11) Uani 1 1 d . . . . .
H01W H -0.263432 0.441894 0.736553 0.061 Uiso 1 1 calc R U . . .
C01X C 0.6048(3) 0.55197(15) 0.3830(2) 0.0456(10) Uani 1 1 d . . . . .
H01X H 0.600218 0.526637 0.417017 0.055 Uiso 1 1 calc R U . . .
C01Y C -0.3279(3) 0.45254(16) 0.8181(2) 0.0471(10) Uani 1 1 d . . . . .
H01Y H -0.380230 0.464286 0.784838 0.057 Uiso 1 1 calc R U . . .
C01Z C 0.8962(3) 0.79826(16) 0.5559(2) 0.0467(10) Uani 1 1 d . . . . .
H01Z H 0.867673 0.828856 0.554250 0.056 Uiso 1 1 calc R U . . .
C020 C 0.7809(3) 0.63052(16) 0.3426(2) 0.0447(10) Uani 1 1 d . . . . .
C021 C 0.2646(3) 0.58132(16) 0.4969(2) 0.0451(10) Uani 1 1 d . . . . .
C022 C 0.0390(3) 0.78531(17) 0.9671(2) 0.0506(11) Uani 1 1 d . . . . .
H022 H 0.008070 0.815016 0.966602 0.061 Uiso 1 1 calc R U . . .
C023 C 0.1217(3) 0.47378(16) 0.7420(2) 0.0442(10) Uani 1 1 d . . . . .
C024 C -0.1921(3) 0.74218(17) 1.0415(2) 0.0510(11) Uani 1 1 d . . . . .
H024 H -0.249052 0.750640 1.012349 0.061 Uiso 1 1 calc R U . . .
C025 C -0.2361(3) 0.63541(18) 1.1459(2) 0.0499(11) Uani 1 1 d . . . . .
H025 H -0.182785 0.631289 1.183578 0.060 Uiso 1 1 calc R U . . .
C026 C 0.9896(3) 0.73787(18) 0.6238(2) 0.0499(11) Uani 1 1 d . . . . .
H026 H 1.026205 0.726144 0.669816 0.060 Uiso 1 1 calc R U . . .
C027 C 0.9936(3) 0.71540(18) 0.5569(2) 0.0474(11) Uani 1 1 d . . . . .
H027 H 1.032963 0.689115 0.557971 0.057 Uiso 1 1 calc R U . . .
C028 C 0.0924(3) 0.71060(17) 1.0271(2) 0.0470(10) Uani 1 1 d . . . . .
H028 H 0.098740 0.688399 1.067870 0.056 Uiso 1 1 calc R U . . .
C029 C 0.0359(3) 0.74998(16) 1.0218(2) 0.0485(11) Uani 1 1 d . . . . .
C02A C -0.1830(3) 0.71354(17) 1.1062(2) 0.0503(11) Uani 1 1 d . . . . .
C02B C -0.1200(3) 0.75832(17) 1.0192(2) 0.0521(12) Uani 1 1 d . . . . .
H02B H -0.128401 0.777259 0.974599 0.063 Uiso 1 1 calc R U . . .
C02C C -0.2560(3) 0.68076(18) 1.1117(2) 0.0528(12) Uani 1 1 d . . . . .
C02D C 0.3743(3) 0.64900(16) 0.6454(3) 0.0473(10) Uani 1 1 d . . . . .
H02A H 0.407510 0.677941 0.669130 0.057 Uiso 1 1 calc R U . . .
H02C H 0.377011 0.647825 0.592165 0.057 Uiso 1 1 calc R U . . .
C02E C -0.3760(3) 0.47152(18) 1.0081(3) 0.0483(11) Uani 1 1 d . . . . .
H02E H -0.367347 0.439552 1.028465 0.058 Uiso 1 1 calc R U . . .
C02F C -0.3882(3) 0.50946(18) 1.0528(3) 0.0486(11) Uani 1 1 d . . . . .
H02F H -0.387582 0.503459 1.103929 0.058 Uiso 1 1 calc R U . . .
C02G C -0.0351(3) 0.74757(16) 1.0604(2) 0.0494(11) Uani 1 1 d . . . . .
C02H C 0.3570(3) 0.53025(17) 0.4354(2) 0.0478(10) Uani 1 1 d . . . . .
H02H H 0.340315 0.501376 0.456618 0.057 Uiso 1 1 calc R U . . .
C02I C -0.2920(3) 0.5966(2) 1.1263(2) 0.0535(12) Uani 1 1 d . . . . .
H02I H -0.277166 0.566412 1.151669 0.064 Uiso 1 1 calc R U . . .
C02J C -0.0979(3) 0.41959(17) 0.7336(3) 0.0526(11) Uani 1 1 d . . . . .
H02J H -0.149291 0.409351 0.697531 0.063 Uiso 1 1 calc R U . . .
C02K C -0.3416(3) 0.68699(18) 1.0680(3) 0.0542(12) Uani 1 1 d . . . . .
H02K H -0.361753 0.718844 1.052314 0.065 Uiso 1 1 calc R U . . .
C02L C 0.6506(3) 0.68141(18) 0.8557(3) 0.0528(11) Uani 1 1 d . . . . .
H02L H 0.653668 0.647716 0.867814 0.063 Uiso 1 1 calc R U . . .
C02M C 0.8570(3) 0.61373(17) 0.3947(3) 0.0537(12) Uani 1 1 d . . . . .
H02M H 0.866398 0.579751 0.402498 0.064 Uiso 1 1 calc R U . . .
C02N C 0.7232(3) 0.70488(18) 0.8446(3) 0.0522(11) Uani 1 1 d . . . . .
H02N H 0.775985 0.687057 0.850234 0.063 Uiso 1 1 calc R U . . .
C02O C -0.3975(3) 0.64812(18) 1.0470(3) 0.0509(11) Uani 1 1 d . . . . .
H02O H -0.455242 0.653531 1.016807 0.061 Uiso 1 1 calc R U . . .
C02P C -0.0240(3) 0.43201(17) 0.7097(3) 0.0512(11) Uani 1 1 d . . . . .
H02P H -0.025032 0.429143 0.657954 0.061 Uiso 1 1 calc R U . . .
C02Q C -0.0985(3) 0.70938(18) 1.1534(2) 0.0523(12) Uani 1 1 d . . . . .
H02Q H -0.090627 0.695233 1.201880 0.063 Uiso 1 1 calc R U . . .
C02R C -0.0190(3) 0.43267(17) 0.8609(3) 0.0515(11) Uani 1 1 d . . . . .
H02R H -0.015548 0.430736 0.913224 0.062 Uiso 1 1 calc R U . . .
C02S C -0.0265(3) 0.72525(17) 1.1313(2) 0.0515(11) Uani 1 1 d . . . . .
H02S H 0.030151 0.721128 1.164254 0.062 Uiso 1 1 calc R U . . .
C02T C 0.0532(3) 0.44600(18) 0.8378(3) 0.0502(11) Uani 1 1 d . . . . .
H02T H 0.105871 0.453749 0.874378 0.060 Uiso 1 1 calc R U . . .

loop_
_atom_site_aniso_label
_atom_site_aniso_U_11
_atom_site_aniso_U_22
_atom_site_aniso_U_33
_atom_site_aniso_U_23
_atom_site_aniso_U_13
_atom_site_aniso_U_12
C005 0.032(2) 0.044(2) 0.039(2) 0.0006(18) 0.0066(17) 0.0008(17)
C006 0.044(2) 0.037(2) 0.0337(19) 0.0068(16) 0.0146(17) -0.0017(17)
C007 0.039(2) 0.048(2) 0.0334(19) -0.0053(17) 0.0121(17) -0.0029(18)
C008 0.0305(19) 0.042(2) 0.0340(19) 0.0108(16) 0.0074(16) 0.0039(16)
C009 0.041(2) 0.039(2) 0.0341(19) 0.0109(16) 0.0139(17) 0.0011(17)
C00A 0.037(2) 0.048(2) 0.0289(18) 0.0059(17) 0.0089(16) 0.0012(18)
C00B 0.038(2) 0.038(2) 0.0327(19) 0.0071(16) 0.0108(16) 0.0066(17)
C00C 0.035(2) 0.048(2) 0.036(2) -0.0001(17) 0.0120(17) -0.0072(17)
C00D 0.0288(19) 0.040(2) 0.0358(19) 0.0006(16) 0.0095(16) 0.0037(16)
C00E 0.037(2) 0.047(2) 0.042(2) 0.0035(18) 0.0125(18) 0.0062(19)
C00F 0.039(2) 0.041(2) 0.0323(19) 0.0108(16) 0.0087(17) -0.0009(17)
C00G 0.035(2) 0.042(2) 0.042(2) -0.0023(17) 0.0162(17) 0.0046(17)
C00H 0.041(2) 0.048(2) 0.0273(18) 0.0034(17) 0.0104(17) 0.0011(18)
C00I 0.0316(19) 0.046(2) 0.039(2) -0.0009(17) 0.0200(17) 0.0043(17)
C00J 0.043(2) 0.047(2) 0.038(2) 0.0041(18) 0.0153(19) -0.0007(19)
C00K 0.039(2) 0.044(2) 0.0328(19) -0.0003(17) 0.0059(17) 0.0031(18)
C00L 0.032(2) 0.048(2) 0.0317(19) -0.0077(17) 0.0089(16) -0.0034(17)
C00M 0.032(2) 0.055(2) 0.0331(19) -0.0019(18) 0.0096(16) -0.0029(18)
C00N 0.036(2) 0.049(2) 0.0286(18) -0.0005(17) 0.0077(16) -0.0013(18)
C00P 0.043(2) 0.039(2) 0.041(2) 0.0053(17) 0.0152(18) 0.0047(19)
C00Q 0.032(2) 0.049(2) 0.037(2) -0.0051(17) 0.0120(17) -0.0096(17)
C00R 0.040(2) 0.043(2) 0.040(2) -0.0016(18) 0.0092(18) 0.0001(18)
C00S 0.0289(19) 0.048(2) 0.049(2) -0.0079(19) 0.0173(18) -0.0057(17)
C00T 0.030(2) 0.041(2) 0.047(2) 0.0062(19) 0.0086(18) 0.0015(17)
C00U 0.0310(19) 0.045(2) 0.039(2) 0.0030(17) 0.0079(17) 0.0061(17)
C00V 0.049(2) 0.040(2) 0.0327(19) 0.0101(17) 0.0195(18) -0.0023(18)
C00W 0.044(2) 0.045(2) 0.0323(19) -0.0059(17) 0.0082(18) -0.0030(18)
C00X 0.038(2) 0.043(2) 0.039(2) -0.0062(17) 0.0131(17) -0.0006(18)
C00Y 0.034(2) 0.049(2) 0.036(2) 0.0063(18) 0.0119(17) 0.0011(19)
C00Z 0.040(2) 0.045(2) 0.035(2) -0.0083(18) 0.0047(18) 0.0029(18)
C010 0.036(2) 0.047(2) 0.0317(19) 0.0062(17) 0.0083(17) 0.0000(17)
C011 0.033(2) 0.053(2) 0.037(2) 0.0049(18) 0.0064(17) -0.0024(18)
C012 0.046(2) 0.047(2) 0.035(2) 0.0059(18) 0.0111(19) -0.0033(19)
C013 0.030(2) 0.057(3) 0.040(2) 0.0134(19) 0.0073(17) -0.0045(18)
C014 0.031(2) 0.052(2) 0.039(2) 0.0013(18) 0.0207(17) -0.0016(18)
C015 0.046(2) 0.054(2) 0.033(2) -0.0075(18) 0.0161(18) -0.0028(19)
C016 0.0271(19) 0.055(2) 0.040(2) -0.0002(19) 0.0119(16) -0.0020(17)
C017 0.049(2) 0.052(3) 0.032(2) -0.0009(18) 0.0110(18) -0.005(2)
C018 0.041(2) 0.061(3) 0.0250(18) 0.0018(18) 0.0103(17) 0.004(2)
C019 0.034(2) 0.062(3) 0.036(2) -0.0064(19) 0.0167(17) 0.0038(19)
C01A 0.042(2) 0.038(2) 0.043(2) 0.0019(17) 0.0188(18) 0.0051(17)
C01B 0.046(2) 0.050(2) 0.042(2) 0.0132(19) 0.013(2) -0.008(2)
C01C 0.042(2) 0.048(2) 0.034(2) -0.0042(18) 0.0104(18) -0.0008(19)
C01D 0.035(2) 0.043(2) 0.042(2) -0.0022(18) 0.0102(18) 0.0071(18)
C01E 0.045(2) 0.048(2) 0.040(2) -0.0031(18) 0.0227(19) -0.0095(19)
C01F 0.043(2) 0.044(2) 0.047(2) -0.0127(19) 0.017(2) -0.0012(18)
C01G 0.042(2) 0.043(2) 0.041(2) -0.0027(18) 0.0111(19) -0.0058(18)
C01H 0.033(2) 0.075(3) 0.049(2) 0.006(2) 0.0208(19) 0.012(2)
C01I 0.042(2) 0.048(2) 0.048(2) -0.0012(19) 0.009(2) 0.0069(19)
C01J 0.037(2) 0.053(2) 0.043(2) 0.0022(19) 0.0145(18) -0.0141(19)
C01K 0.038(2) 0.048(2) 0.054(3) 0.000(2) 0.010(2) 0.0102(19)
C01L 0.043(2) 0.047(2) 0.046(2) 0.0013(19) 0.0157(19) 0.0016(19)
C01M 0.040(2) 0.082(3) 0.037(2) 0.010(2) 0.0214(19) 0.013(2)
C01N 0.034(2) 0.073(3) 0.036(2) 0.014(2) 0.0180(18) 0.000(2)
C01O 0.057(3) 0.044(2) 0.031(2) 0.0044(17) 0.0123(19) 0.002(2)
C01P 0.035(2) 0.060(3) 0.052(2) -0.002(2) 0.0224(19) -0.0021(19)
C01Q 0.032(2) 0.070(3) 0.046(2) 0.020(2) 0.0183(19) 0.010(2)
C01R 0.050(2) 0.038(2) 0.050(2) -0.0037(18) 0.020(2) -0.0052(19)
C01S 0.044(2) 0.046(2) 0.050(2) -0.001(2) 0.006(2) 0.0129(19)
C01T 0.031(2) 0.061(3) 0.056(3) 0.001(2) 0.007(2) 0.007(2)
C01U 0.039(2) 0.051(3) 0.048(2) 0.007(2) 0.0111(19) -0.0057(19)
C01V 0.056(3) 0.042(2) 0.046(2) -0.0010(19) 0.018(2) -0.012(2)
C01W 0.057(3) 0.059(3) 0.037(2) -0.005(2) 0.015(2) -0.020(2)
C01X 0.050(3) 0.040(2) 0.048(2) -0.0003(19) 0.014(2) 0.0060(19)
C01Y 0.044(2) 0.051(2) 0.044(2) -0.0024(19) 0.007(2) -0.011(2)
C01Z 0.058(3) 0.042(2) 0.044(2) 0.0047(19) 0.020(2) 0.002(2)
C020 0.043(2) 0.056(3) 0.040(2) -0.0109(19) 0.0180(19) 0.0089(19)
C021 0.043(2) 0.056(3) 0.038(2) 0.0070(19) 0.0122(19) 0.002(2)
C022 0.058(3) 0.051(3) 0.041(2) -0.006(2) 0.008(2) 0.019(2)
C023 0.053(3) 0.042(2) 0.041(2) 0.0011(18) 0.018(2) 0.001(2)
C024 0.053(3) 0.062(3) 0.040(2) 0.002(2) 0.016(2) 0.024(2)
C025 0.051(3) 0.070(3) 0.030(2) 0.002(2) 0.0136(19) 0.013(2)
C026 0.034(2) 0.081(3) 0.031(2) 0.002(2) 0.0026(17) 0.013(2)
C027 0.031(2) 0.071(3) 0.042(2) 0.003(2) 0.0112(18) 0.015(2)
C028 0.049(3) 0.057(3) 0.034(2) 0.0030(19) 0.0100(19) 0.010(2)
C029 0.061(3) 0.055(3) 0.0257(19) -0.0020(18) 0.0053(19) 0.015(2)
C02A 0.057(3) 0.056(3) 0.040(2) -0.010(2) 0.016(2) 0.019(2)
C02B 0.062(3) 0.063(3) 0.033(2) -0.0031(19) 0.013(2) 0.023(2)
C02C 0.059(3) 0.071(3) 0.033(2) -0.003(2) 0.019(2) 0.026(2)
C02D 0.049(2) 0.055(3) 0.046(2) 0.002(2) 0.025(2) -0.006(2)
C02E 0.031(2) 0.065(3) 0.050(2) 0.017(2) 0.0130(19) 0.002(2)
C02F 0.036(2) 0.070(3) 0.044(2) 0.022(2) 0.0179(19) 0.007(2)
C02G 0.059(3) 0.052(3) 0.036(2) -0.0058(19) 0.011(2) 0.020(2)
C02H 0.057(3) 0.052(3) 0.038(2) 0.0041(19) 0.017(2) -0.003(2)
C02I 0.056(3) 0.078(3) 0.031(2) 0.005(2) 0.020(2) 0.020(3)
C02J 0.055(3) 0.051(3) 0.051(3) -0.010(2) 0.012(2) -0.013(2)
C02K 0.059(3) 0.061(3) 0.049(2) 0.005(2) 0.025(2) 0.030(2)
C02L 0.041(2) 0.057(3) 0.067(3) 0.017(2) 0.027(2) 0.004(2)
C02M 0.039(2) 0.048(3) 0.071(3) -0.010(2) 0.009(2) 0.007(2)
C02N 0.035(2) 0.067(3) 0.056(3) 0.014(2) 0.016(2) 0.005(2)
C02O 0.044(2) 0.070(3) 0.044(2) 0.005(2) 0.021(2) 0.018(2)
C02P 0.050(3) 0.058(3) 0.048(2) -0.004(2) 0.017(2) -0.004(2)
C02Q 0.061(3) 0.070(3) 0.028(2) -0.005(2) 0.014(2) 0.015(2)
C02R 0.048(3) 0.061(3) 0.047(2) 0.003(2) 0.015(2) 0.000(2)
C02S 0.056(3) 0.063(3) 0.031(2) -0.0062(19) 0.003(2) 0.018(2)
C02T 0.035(2) 0.069(3) 0.047(2) 0.003(2) 0.0109(19) 0.004(2)

loop_
_atom_type_symbol
_atom_type_description
_atom_type_scat_dispersion_real
_atom_type_scat_dispersion_imag
_atom_type_scat_source
C C 0.0181 0.0091 'International Tables Vol C Tables 4.2.6.8 and 6.1.1.4'
H H 0.0000 0.0000 'International Tables Vol C Tables 4.2.6.8 and 6.1.1.4'

loop_
_geom_angle_atom_site_label_1
_geom_angle_atom_site_label_2
_geom_angle_atom_site_label_3
_geom_angle
_geom_angle_site_symmetry_1
_geom_angle_site_symmetry_3
_geom_angle_publ_flag
C00T C005 C00R 169.1(4) . . ?
C00A C006 C00F 116.6(4) . . ?
C00A C006 C01E 120.5(4) . . ?
C00F C006 C01E 121.3(4) . . ?
C00K C007 H007 119.7 . . ?
C00K C007 C00W 120.7(4) . . ?
C00W C007 H007 119.7 . . ?
C00A C008 C00E 121.6(4) . . ?
C00A C008 C00U 119.6(4) . . ?
C00U C008 C00E 118.2(4) . . ?
C00B C009 H009 119.1 . . ?
C00V C009 H009 119.1 . . ?
C00V C009 C00B 121.9(4) . . ?
C006 C00A H00A 118.8 . . ?
C008 C00A C006 122.3(4) . . ?
C008 C00A H00A 118.8 . . ?
C009 C00B C00D 119.5(4) . . ?
C009 C00B C00T 120.7(4) . . ?
C00D C00B C00T 119.0(4) . . ?
C016 C00C C00Q 121.3(4) . . ?
C016 C00C C01A 117.0(4) . . ?
C01A C00C C00Q 120.0(4) . . ?
C00B C00D C00S 121.4(3) . . ?
C010 C00D C00B 117.3(4) . . ?
C010 C00D C00S 120.0(4) . . ?
C00Y C00E C008 171.7(4) . . ?
C006 C00F C00P 116.5(4) . . ?
C01D C00F C006 119.4(4) . . ?
C01D C00F C00P 123.8(4) . . ?
C00L C00G H00G 119.5 . . ?
C01A C00G H00G 119.5 . . ?
C01A C00G C00L 121.0(4) . . ?
C00V C00H C012 117.0(4) . . ?
C010 C00H C00V 118.9(4) . . ?
C010 C00H C012 123.8(4) . . ?
C00J C00I C014 120.4(4) . . ?
C00J C00I C01T 115.6(4) . . ?
C01T C00I C014 121.4(4) . . ?
C00I C00J H00J 119.2 . . ?
C00I C00J C018 121.6(4) . . ?
C018 C00J H00J 119.2 . . ?
C007 C00K H00K 119.9 . . ?
C007 C00K C017 120.3(4) . . ?
C017 C00K H00K 119.9 . . ?
C00G C00L C00N 119.3(3) . . ?
C00G C00L C011 117.7(4) . . ?
C011 C00L C00N 121.8(4) . . ?
C019 C00M C00Y 123.1(4) . . ?
C019 C00M C02L 118.5(4) . . ?
C02L C00M C00Y 117.9(4) . . ?
C00X C00N C00L 123.2(4) . . ?
C02N C00N C00L 118.8(4) . . ?
C02N C00N C00X 117.1(4) . . ?
C023 C00P C00F 166.1(4) . . ?
C01Z C00Q C00C 121.0(4) . . ?
C026 C00Q C00C 121.5(4) . . ?
C026 C00Q C01Z 115.2(4) . . ?
C01I C00R C005 121.3(4) . . ?
C01S C00R C005 119.8(4) . . ?
C01S C00R C01I 118.3(4) . . ?
C00D C00S H00B 109.1 . . ?
C00D C00S H00C 109.1 . . ?
C00D C00S C01E 112.4(3) . . ?
H00B C00S H00C 107.8 . . ?
C01E C00S H00B 109.1 . . ?
C01E C00S H00C 109.1 . . ?
C005 C00T C00B 173.9(4) . . ?
C008 C00U C01P 121.0(4) . . ?
C01D C00U C008 117.1(4) . . ?
C01D C00U C01P 120.5(4) . . ?
C009 C00V C00H 117.8(4) . . ?
C009 C00V C02D 120.2(4) . . ?
C00H C00V C02D 120.4(4) . . ?
C007 C00W C00Z 118.1(4) . . ?
C007 C00W C01L 118.2(4) . . ?
C01L C00W C00Z 123.1(4) . . ?
C00N C00X H00X 119.7 . . ?
C00N C00X C019 120.7(4) . . ?
C019 C00X H00X 119.7 . . ?
C00E C00Y C00M 168.1(4) . . ?
C01C C00Z C00W 122.4(4) . . ?
C01X C00Z C00W 119.3(4) . . ?
C01X C00Z C01C 117.0(4) . . ?
C00D C010 C00H 121.4(4) . . ?
C00D C010 H010 119.3 . . ?
C00H C010 H010 119.3 . . ?
C00L C011 H011 119.6 . . ?
C016 C011 C00L 120.8(4) . . ?
C016 C011 H011 119.6 . . ?
C021 C012 C00H 164.9(5) . . ?
C01N C013 C01J 120.4(4) . . ?
C01N C013 C02E 116.5(4) . . ?
C02E C013 C01J 121.0(4) . . ?
C01O C014 C00I 120.1(4) . . ?
C01O C014 C027 115.9(4) . . ?
C027 C014 C00I 121.3(4) . . ?
C01C C015 H015 119.4 . . ?
C01C C015 C01F 121.2(4) . . ?
C01F C015 H015 119.4 . . ?
C00C C016 H016 119.3 . . ?
C011 C016 C00C 121.3(4) . . ?
C011 C016 H016 119.3 . . ?
C00K C017 C021 117.1(4) . . ?
C00K C017 C02H 118.8(4) . . ?
C02H C017 C021 123.5(4) . . ?
C00J C018 H018 119.4 . . ?
C020 C018 C00J 121.2(4) . . ?
C020 C018 H018 119.4 . . ?
C00M C019 C00X 120.6(4) . . ?
C00M C019 H019 119.7 . . ?
C00X C019 H019 119.7 . . ?
C00C C01A H01A 119.6 . . ?
C00G C01A C00C 120.7(4) . . ?
C00G C01A H01A 119.6 . . ?
C01J C01B H01B 119.0 . . ?
C01U C01B H01B 119.0 . . ?
C01U C01B C01J 122.1(4) . . ?
C00Z C01C H01C 119.5 . . ?
C015 C01C C00Z 120.9(4) . . ?
C015 C01C H01C 119.5 . . ?
C00F C01D H01D 119.1 . . ?
C00U C01D C00F 121.9(4) . . ?
C00U C01D H01D 119.1 . . ?
C006 C01E C00S 111.2(3) . . ?
C006 C01E H01E 109.4 . . ?
C006 C01E H01F 109.4 . . ?
C00S C01E H01E 109.4 . . ?
C00S C01E H01F 109.4 . . ?
H01E C01E H01F 108.0 . . ?
C015 C01F C020 122.0(4) . . ?
C01K C01F C015 116.5(4) . . ?
C01K C01F C020 119.7(4) . . ?
C01U C01G C01V 122.0(4) . . ?
C01W C01G C01U 116.7(4) . . ?
C01W C01G C01V 120.3(4) . . ?
C01Q C01H C01M 117.1(4) . . ?
C02F C01H C01M 123.6(4) . . ?
C02F C01H C01Q 116.6(5) . . ?
C00R C01I H01I 120.0 . . ?
C022 C01I C00R 119.9(4) . . ?
C022 C01I H01I 120.0 . . ?
C01B C01J C013 119.3(4) . . ?
C01B C01J C01Y 115.8(4) . . ?
C01Y C01J C013 122.5(4) . . ?
C01F C01K H01K 119.2 . . ?
C01F C01K C01X 121.6(4) . . ?
C01X C01K H01K 119.2 . . ?
C00W C01L H01L 119.6 . . ?
C02H C01L C00W 120.8(4) . . ?
C02H C01L H01L 119.6 . . ?
C02I C01M C01H 117.4(4) . . ?
C02I C01M C02O 115.9(5) . . ?
C02O C01M C01H 124.0(4) . . ?
C013 C01N H01N 119.5 . . ?
C01Q C01N C013 121.0(4) . . ?
C01Q C01N H01N 119.5 . . ?
C014 C01O H01O 118.9 . . ?
C01Z C01O C014 122.2(4) . . ?
C01Z C01O H01O 118.9 . . ?
C00U C01P H01G 109.2 . . ?
C00U C01P H01H 109.2 . . ?
C00U C01P C02D 112.0(3) . . ?
H01G C01P H01H 107.9 . . ?
C02D C01P H01G 109.2 . . ?
C02D C01P H01H 109.2 . . ?
C01H C01Q H01Q 119.6 . . ?
C01N C01Q C01H 120.9(4) . . ?
C01N C01Q H01Q 119.6 . . ?
C02P C01R C023 125.9(4) . . ?
C02P C01R C02T 117.4(4) . . ?
C02T C01R C023 116.2(4) . . ?
C00R C01S H01S 119.6 . . ?
C00R C01S C028 120.9(4) . . ?
C028 C01S H01S 119.6 . . ?
C00I C01T H01T 119.1 . . ?
C02M C01T C00I 121.7(4) . . ?
C02M C01T H01T 119.1 . . ?
C01B C01U C01G 121.7(4) . . ?
C01B C01U H01U 119.1 . . ?
C01G C01U H01U 119.1 . . ?
C02J C01V C01G 123.2(4) . . ?
C02J C01V C02R 117.8(4) . . ?
C02R C01V C01G 118.1(4) . . ?
C01G C01W H01W 119.2 . . ?
C01G C01W C01Y 121.5(4) . . ?
C01Y C01W H01W 119.2 . . ?
C00Z C01X C01K 121.4(4) . . ?
C00Z C01X H01X 119.3 . . ?
C01K C01X H01X 119.3 . . ?
C01J C01Y H01Y 119.4 . . ?
C01W C01Y C01J 121.3(4) . . ?
C01W C01Y H01Y 119.4 . . ?
C00Q C01Z H01Z 119.5 . . ?
C01O C01Z C00Q 121.0(4) . . ?
C01O C01Z H01Z 119.5 . . ?
C018 C020 C01F 120.3(4) . . ?
C018 C020 C02M 116.3(4) . . ?
C02M C020 C01F 121.1(4) . . ?
C012 C021 C017 166.5(5) . . ?
C01I C022 H022 119.2 . . ?
C01I C022 C029 121.6(4) . . ?
C029 C022 H022 119.2 . . ?
C00P C023 C01R 161.8(4) . . ?
C02A C024 H024 119.4 . . ?
C02B C024 H024 119.4 . . ?
C02B C024 C02A 121.2(4) . . ?
C02C C025 H025 119.3 . . ?
C02I C025 H025 119.3 . . ?
C02I C025 C02C 121.4(4) . . ?
C00Q C026 H026 118.7 . . ?
C00Q C026 C027 122.6(4) . . ?
C027 C026 H026 118.7 . . ?
C014 C027 H027 119.8 . . ?
C026 C027 C014 120.3(4) . . ?
C026 C027 H027 119.8 . . ?
C01S C028 H028 119.4 . . ?
C029 C028 C01S 121.2(4) . . ?
C029 C028 H028 119.4 . . ?
C022 C029 C02G 123.0(4) . . ?
C028 C029 C022 116.6(4) . . ?
C028 C029 C02G 119.0(4) . . ?
C024 C02A C02C 119.0(4) . . ?
C02Q C02A C024 116.4(5) . . ?
C02Q C02A C02C 122.9(4) . . ?
C024 C02B H02B 119.2 . . ?
C024 C02B C02G 121.7(4) . . ?
C02G C02B H02B 119.2 . . ?
C025 C02C C02A 118.8(4) . . ?
C02K C02C C025 116.2(5) . . ?
C02K C02C C02A 122.8(4) . . ?
C00V C02D C01P 112.0(3) . . ?
C00V C02D H02A 109.2 . . ?
C00V C02D H02C 109.2 . . ?
C01P C02D H02A 109.2 . . ?
C01P C02D H02C 109.2 . . ?
H02A C02D H02C 107.9 . . ?
C013 C02E H02E 119.7 . . ?
C02F C02E C013 120.7(4) . . ?
C02F C02E H02E 119.7 . . ?
C01H C02F H02F 119.5 . . ?
C02E C02F C01H 121.0(4) . . ?
C02E C02F H02F 119.5 . . ?
C02B C02G C029 118.4(4) . . ?
C02B C02G C02S 116.4(5) . . ?
C02S C02G C029 123.9(4) . . ?
C017 C02H H02H 119.7 . . ?
C01L C02H C017 120.6(4) . . ?
C01L C02H H02H 119.7 . . ?
C01M C02I H02I 119.3 . . ?
C025 C02I C01M 121.5(5) . . ?
C025 C02I H02I 119.3 . . ?
C01V C02J H02J 119.3 . . ?
C01V C02J C02P 121.3(4) . . ?
C02P C02J H02J 119.3 . . ?
C02C C02K H02K 119.2 . . ?
C02O C02K C02C 121.6(4) . . ?
C02O C02K H02K 119.2 . . ?
C00M C02L H02L 119.8 . . ?
C02N C02L C00M 120.4(4) . . ?
C02N C02L H02L 119.8 . . ?
C01T C02M C020 120.4(4) . . ?
C01T C02M H02M 119.8 . . ?
C020 C02M H02M 119.8 . . ?
C00N C02N H02N 119.0 . . ?
C02L C02N C00N 121.9(4) . . ?
C02L C02N H02N 119.0 . . ?
C01M C02O H02O 119.6 . . ?
C02K C02O C01M 120.8(4) . . ?
C02K C02O H02O 119.6 . . ?
C01R C02P C02J 120.7(4) . . ?
C01R C02P H02P 119.7 . . ?
C02J C02P H02P 119.7 . . ?
C02A C02Q H02Q 119.2 . . ?
C02S C02Q C02A 121.6(4) . . ?
C02S C02Q H02Q 119.2 . . ?
C01V C02R H02R 119.5 . . ?
C02T C02R C01V 120.9(4) . . ?
C02T C02R H02R 119.5 . . ?
C02G C02S H02S 119.4 . . ?
C02Q C02S C02G 121.2(4) . . ?
C02Q C02S H02S 119.4 . . ?
C01R C02T H02T 119.5 . . ?
C02R C02T C01R 121.1(4) . . ?
C02R C02T H02T 119.5 . . ?

loop_
_geom_bond_atom_site_label_1
_geom_bond_atom_site_label_2
_geom_bond_distance
_geom_bond_site_symmetry_2
_geom_bond_publ_flag
C005 C00R 1.444(6) . ?
C005 C00T 1.209(6) . ?
C006 C00A 1.391(6) . ?
C006 C00F 1.417(6) . ?
C006 C01E 1.509(6) . ?
C007 H007 0.9500 . ?
C007 C00K 1.385(6) . ?
C007 C00W 1.395(6) . ?
C008 C00A 1.380(6) . ?
C008 C00E 1.437(6) . ?
C008 C00U 1.414(6) . ?
C009 H009 0.9500 . ?
C009 C00B 1.402(6) . ?
C009 C00V 1.365(6) . ?
C00A H00A 0.9500 . ?
C00B C00D 1.401(6) . ?
C00B C00T 1.442(6) . ?
C00C C00Q 1.492(6) . ?
C00C C016 1.382(6) . ?
C00C C01A 1.407(6) . ?
C00D C00S 1.510(6) . ?
C00D C010 1.397(6) . ?
C00E C00Y 1.206(6) . ?
C00F C00P 1.438(6) . ?
C00F C01D 1.395(6) . ?
C00G H00G 0.9500 . ?
C00G C00L 1.382(6) . ?
C00G C01A 1.380(6) . ?
C00H C00V 1.417(6) . ?
C00H C010 1.400(6) . ?
C00H C012 1.435(6) . ?
C00I C00J 1.378(6) . ?
C00I C014 1.500(6) . ?
C00I C01T 1.395(6) . ?
C00J H00J 0.9500 . ?
C00J C018 1.385(6) . ?
C00K H00K 0.9500 . ?
C00K C017 1.396(6) . ?
C00L C00N 1.492(6) . ?
C00L C011 1.393(6) . ?
C00M C00Y 1.438(6) . ?
C00M C019 1.377(6) . ?
C00M C02L 1.388(6) . ?
C00N C00X 1.397(6) . ?
C00N C02N 1.385(6) . ?
C00P C023 1.202(6) . ?
C00Q C01Z 1.403(6) . ?
C00Q C026 1.384(6) . ?
C00R C01I 1.397(6) . ?
C00R C01S 1.376(6) . ?
C00S H00B 0.9900 . ?
C00S H00C 0.9900 . ?
C00S C01E 1.570(6) . ?
C00U C01D 1.385(6) . ?
C00U C01P 1.516(6) . ?
C00V C02D 1.520(6) . ?
C00W C00Z 1.501(6) . ?
C00W C01L 1.392(6) . ?
C00X H00X 0.9500 . ?
C00X C019 1.398(6) . ?
C00Z C01C 1.405(6) . ?
C00Z C01X 1.376(6) . ?
C010 H010 0.9500 . ?
C011 H011 0.9500 . ?
C011 C016 1.380(6) . ?
C012 C021 1.207(6) . ?
C013 C01J 1.474(6) . ?
C013 C01N 1.396(6) . ?
C013 C02E 1.409(6) . ?
C014 C01O 1.389(6) . ?
C014 C027 1.390(6) . ?
C015 H015 0.9500 . ?
C015 C01C 1.383(6) . ?
C015 C01F 1.411(6) . ?
C016 H016 0.9500 . ?
C017 C021 1.448(6) . ?
C017 C02H 1.382(6) . ?
C018 H018 0.9500 . ?
C018 C020 1.379(6) . ?
C019 H019 0.9500 . ?
C01A H01A 0.9500 . ?
C01B H01B 0.9500 . ?
C01B C01J 1.405(6) . ?
C01B C01U 1.367(6) . ?
C01C H01C 0.9500 . ?
C01D H01D 0.9500 . ?
C01E H01E 0.9900 . ?
C01E H01F 0.9900 . ?
C01F C01K 1.378(6) . ?
C01F C020 1.487(6) . ?
C01G C01U 1.395(6) . ?
C01G C01V 1.505(6) . ?
C01G C01W 1.382(6) . ?
C01H C01M 1.475(7) . ?
C01H C01Q 1.407(6) . ?
C01H C02F 1.392(7) . ?
C01I H01I 0.9500 . ?
C01I C022 1.378(6) . ?
C01J C01Y 1.397(6) . ?
C01K H01K 0.9500 . ?
C01K C01X 1.396(6) . ?
C01L H01L 0.9500 . ?
C01L C02H 1.383(6) . ?
C01M C02I 1.401(6) . ?
C01M C02O 1.406(7) . ?
C01N H01N 0.9500 . ?
C01N C01Q 1.365(7) . ?
C01O H01O 0.9500 . ?
C01O C01Z 1.376(6) . ?
C01P H01G 0.9900 . ?
C01P H01H 0.9900 . ?
C01P C02D 1.579(6) . ?
C01Q H01Q 0.9500 . ?
C01R C023 1.432(6) . ?
C01R C02P 1.380(6) . ?
C01R C02T 1.411(6) . ?
C01S H01S 0.9500 . ?
C01S C028 1.386(6) . ?
C01T H01T 0.9500 . ?
C01T C02M 1.375(6) . ?
C01U H01U 0.9500 . ?
C01V C02J 1.377(7) . ?
C01V C02R 1.397(7) . ?
C01W H01W 0.9500 . ?
C01W C01Y 1.398(7) . ?
C01X H01X 0.9500 . ?
C01Y H01Y 0.9500 . ?
C01Z H01Z 0.9500 . ?
C020 C02M 1.408(6) . ?
C022 H022 0.9500 . ?
C022 C029 1.406(7) . ?
C024 H024 0.9500 . ?
C024 C02A 1.401(7) . ?
C024 C02B 1.380(7) . ?
C025 H025 0.9500 . ?
C025 C02C 1.394(7) . ?
C025 C02I 1.371(7) . ?
C026 H026 0.9500 . ?
C026 C027 1.390(6) . ?
C027 H027 0.9500 . ?
C028 H028 0.9500 . ?
C028 C029 1.390(6) . ?
C029 C02G 1.476(7) . ?
C02A C02C 1.488(7) . ?
C02A C02Q 1.398(7) . ?
C02B H02B 0.9500 . ?
C02B C02G 1.393(6) . ?
C02C C02K 1.395(7) . ?
C02D H02A 0.9900 . ?
C02D H02C 0.9900 . ?
C02E H02E 0.9500 . ?
C02E C02F 1.371(7) . ?
C02F H02F 0.9500 . ?
C02G C02S 1.412(6) . ?
C02H H02H 0.9500 . ?
C02I H02I 0.9500 . ?
C02J H02J 0.9500 . ?
C02J C02P 1.392(7) . ?
C02K H02K 0.9500 . ?
C02K C02O 1.377(7) . ?
C02L H02L 0.9500 . ?
C02L C02N 1.376(6) . ?
C02M H02M 0.9500 . ?
C02N H02N 0.9500 . ?
C02O H02O 0.9500 . ?
C02P H02P 0.9500 . ?
C02Q H02Q 0.9500 . ?
C02Q C02S 1.374(7) . ?
C02R H02R 0.9500 . ?
C02R C02T 1.366(6) . ?
C02S H02S 0.9500 . ?
C02T H02T 0.9500 . ?

loop_
_geom_torsion_atom_site_label_1
_geom_torsion_atom_site_label_2
_geom_torsion_atom_site_label_3
_geom_torsion_atom_site_label_4
_geom_torsion
_geom_torsion_site_symmetry_1
_geom_torsion_site_symmetry_2
_geom_torsion_site_symmetry_3
_geom_torsion_site_symmetry_4
_geom_torsion_publ_flag
C005 C00R C01I C022 162.0(4) . . . . ?
C005 C00R C01S C028 -161.9(4) . . . . ?
C006 C00F C00P C023 -13.7(19) . . . . ?
C006 C00F C01D C00U 2.4(6) . . . . ?
C007 C00K C017 C021 166.4(4) . . . . ?
C007 C00K C017 C02H -5.2(6) . . . . ?
C007 C00W C00Z C01C -36.3(5) . . . . ?
C007 C00W C00Z C01X 131.0(4) . . . . ?
C007 C00W C01L C02H -6.2(6) . . . . ?
C008 C00U C01D C00F 12.7(6) . . . . ?
C008 C00U C01P C02D -64.8(5) . . . . ?
C009 C00B C00D C00S 152.4(4) . . . . ?
C009 C00B C00D C010 -14.6(5) . . . . ?
C009 C00V C02D C01P 98.3(4) . . . . ?
C00A C006 C00F C00P 170.7(3) . . . . ?
C00A C006 C00F C01D -15.5(5) . . . . ?
C00A C006 C01E C00S 98.5(4) . . . . ?
C00A C008 C00U C01D -14.5(5) . . . . ?
C00A C008 C00U C01P 151.9(4) . . . . ?
C00B C009 C00V C00H 14.6(5) . . . . ?
C00B C009 C00V C02D -150.8(4) . . . . ?
C00B C00D C00S C01E -63.9(5) . . . . ?
C00B C00D C010 C00H 13.7(5) . . . . ?
C00C C00Q C01Z C01O -150.0(4) . . . . ?
C00C C00Q C026 C027 150.4(4) . . . . ?
C00D C00S C01E C006 -23.8(5) . . . . ?
C00E C008 C00A C006 172.9(4) . . . . ?
C00E C008 C00U C01D 173.5(3) . . . . ?
C00E C008 C00U C01P -20.0(5) . . . . ?
C00F C006 C00A C008 13.8(5) . . . . ?
C00F C006 C01E C00S -66.3(5) . . . . ?
C00F C00P C023 C01R -5(3) . . . . ?
C00G C00L C00N C00X -29.7(5) . . . . ?
C00G C00L C00N C02N 139.2(4) . . . . ?
C00G C00L C011 C016 -9.7(6) . . . . ?
C00H C00V C02D C01P -66.7(5) . . . . ?
C00H C012 C021 C017 -1(3) . . . . ?
C00I C00J C018 C020 -2.9(6) . . . . ?
C00I C014 C01O C01Z 148.6(4) . . . . ?
C00I C014 C027 C026 -147.9(4) . . . . ?
C00I C01T C02M C020 -0.2(7) . . . . ?
C00J C00I C014 C01O 9.0(6) . . . . ?
C00J C00I C014 C027 169.8(4) . . . . ?
C00J C00I C01T C02M -14.4(6) . . . . ?
C00J C018 C020 C01F 150.9(4) . . . . ?
C00J C018 C020 C02M -12.0(6) . . . . ?
C00K C007 C00W C00Z -163.7(3) . . . . ?
C00K C007 C00W C01L 7.3(6) . . . . ?
C00K C017 C021 C012 -49(2) . . . . ?
C00K C017 C02H C01L 6.3(6) . . . . ?
C00L C00G C01A C00C 1.3(6) . . . . ?
C00L C00N C00X C019 161.4(4) . . . . ?
C00L C00N C02N C02L -161.2(4) . . . . ?
C00L C011 C016 C00C -0.1(6) . . . . ?
C00M C02L C02N C00N -1.2(8) . . . . ?
C00N C00L C011 C016 157.7(4) . . . . ?
C00N C00X C019 C00M -0.1(6) . . . . ?
C00P C00F C01D C00U 175.8(4) . . . . ?
C00Q C00C C016 C011 -155.1(4) . . . . ?
C00Q C00C C01A C00G 154.6(4) . . . . ?
C00Q C026 C027 C014 -0.8(7) . . . . ?
C00R C01I C022 C029 0.0(7) . . . . ?
C00R C01S C028 C029 -0.4(7) . . . . ?
C00S C00D C010 C00H -153.5(4) . . . . ?
C00T C005 C00R C01I -105(2) . . . . ?
C00T C005 C00R C01S 67(2) . . . . ?
C00T C00B C00D C00S -16.8(5) . . . . ?
C00T C00B C00D C010 176.2(3) . . . . ?
C00U C008 C00A C006 1.3(6) . . . . ?
C00U C01P C02D C00V -22.8(5) . . . . ?
C00V C009 C00B C00D 0.5(5) . . . . ?
C00V C009 C00B C00T 169.5(4) . . . . ?
C00V C00H C010 C00D 1.2(6) . . . . ?
C00V C00H C012 C021 -7.7(18) . . . . ?
C00W C007 C00K C017 -1.7(6) . . . . ?
C00W C00Z C01C C015 159.5(4) . . . . ?
C00W C00Z C01X C01K -158.1(4) . . . . ?
C00W C01L C02H C017 -0.6(6) . . . . ?
C00X C00N C02N C02L 8.3(7) . . . . ?
C00Y C00M C019 C00X -164.4(4) . . . . ?
C00Y C00M C02L C02N 165.4(4) . . . . ?
C00Z C00W C01L C02H 164.3(4) . . . . ?
C010 C00D C00S C01E 102.7(4) . . . . ?
C010 C00H C00V C009 -15.3(5) . . . . ?
C010 C00H C00V C02D 150.0(4) . . . . ?
C010 C00H C012 C021 178.4(15) . . . . ?
C011 C00L C00N C00X 163.1(4) . . . . ?
C011 C00L C00N C02N -28.1(5) . . . . ?
C012 C00H C00V C009 170.4(3) . . . . ?
C012 C00H C00V C02D -24.2(5) . . . . ?
C012 C00H C010 C00D 175.0(4) . . . . ?
C013 C01J C01Y C01W 154.9(4) . . . . ?
C013 C01N C01Q C01H 0.8(6) . . . . ?
C013 C02E C02F C01H 0.4(6) . . . . ?
C014 C00I C00J C018 -145.9(4) . . . . ?
C014 C00I C01T C02M 147.3(4) . . . . ?
C014 C01O C01Z C00Q -0.3(7) . . . . ?
C015 C01F C01K C01X -8.3(6) . . . . ?
C015 C01F C020 C018 18.5(6) . . . . ?
C015 C01F C020 C02M -179.4(4) . . . . ?
C016 C00C C00Q C01Z 169.6(4) . . . . ?
C016 C00C C00Q C026 7.7(6) . . . . ?
C016 C00C C01A C00G -11.0(6) . . . . ?
C018 C020 C02M C01T 13.5(7) . . . . ?
C019 C00M C00Y C00E 139.7(19) . . . . ?
C019 C00M C02L C02N -6.7(7) . . . . ?
C01A C00C C00Q C01Z 4.7(6) . . . . ?
C01A C00C C00Q C026 -157.3(4) . . . . ?
C01A C00C C016 C011 10.3(6) . . . . ?
C01A C00G C00L C00N -158.7(4) . . . . ?
C01A C00G C00L C011 9.0(6) . . . . ?
C01B C01J C01Y C01W -7.4(6) . . . . ?
C01C C00Z C01X C01K 9.9(6) . . . . ?
C01C C015 C01F C01K 10.0(6) . . . . ?
C01C C015 C01F C020 -154.9(4) . . . . ?
C01D C00F C00P C023 172.7(16) . . . . ?
C01D C00U C01P C02D 101.3(4) . . . . ?
C01E C006 C00A C008 -151.8(4) . . . . ?
C01E C006 C00F C00P -23.9(5) . . . . ?
C01E C006 C00F C01D 149.9(4) . . . . ?
C01F C015 C01C C00Z -1.9(6) . . . . ?
C01F C01K C01X C00Z -1.6(7) . . . . ?
C01F C020 C02M C01T -149.3(5) . . . . ?
C01G C01V C02J C02P 163.4(4) . . . . ?
C01G C01V C02R C02T -162.5(4) . . . . ?
C01G C01W C01Y C01J 0.0(7) . . . . ?
C01H C01M C02I C025 148.0(4) . . . . ?
C01H C01M C02O C02K -147.8(4) . . . . ?
C01I C00R C01S C028 9.9(6) . . . . ?
C01I C022 C029 C028 9.3(7) . . . . ?
C01I C022 C029 C02G -157.3(4) . . . . ?
C01J C013 C01N C01Q -149.6(4) . . . . ?
C01J C013 C02E C02F 148.8(4) . . . . ?
C01J C01B C01U C01G -0.3(7) . . . . ?
C01K C01F C020 C018 -145.9(4) . . . . ?
C01K C01F C020 C02M 16.1(6) . . . . ?
C01L C00W C00Z C01C 153.1(4) . . . . ?
C01L C00W C00Z C01X -39.6(6) . . . . ?
C01M C01H C01Q C01N 147.0(4) . . . . ?
C01M C01H C02F C02E -146.4(4) . . . . ?
C01N C013 C01J C01B 137.7(4) . . . . ?
C01N C013 C01J C01Y -23.9(6) . . . . ?
C01N C013 C02E C02F -14.6(6) . . . . ?
C01O C014 C027 C026 13.6(6) . . . . ?
C01P C00U C01D C00F -153.9(4) . . . . ?
C01Q C01H C01M C02I -128.0(4) . . . . ?
C01Q C01H C01M C02O 32.3(6) . . . . ?
C01Q C01H C02F C02E 14.4(6) . . . . ?
C01S C00R C01I C022 -9.7(6) . . . . ?
C01S C028 C029 C022 -9.1(7) . . . . ?
C01S C028 C029 C02G 158.0(4) . . . . ?
C01T C00I C00J C018 16.0(6) . . . . ?
C01T C00I C014 C01O -151.9(4) . . . . ?
C01T C00I C014 C027 8.9(6) . . . . ?
C01U C01B C01J C013 -155.3(4) . . . . ?
C01U C01B C01J C01Y 7.5(6) . . . . ?
C01U C01G C01V C02J 165.2(4) . . . . ?
C01U C01G C01V C02R -25.6(6) . . . . ?
C01U C01G C01W C01Y 7.3(6) . . . . ?
C01V C01G C01U C01B 161.4(4) . . . . ?
C01V C01G C01W C01Y -161.5(4) . . . . ?
C01V C02J C02P C01R -2.0(7) . . . . ?
C01V C02R C02T C01R -1.1(7) . . . . ?
C01W C01G C01U C01B -7.2(6) . . . . ?
C01W C01G C01V C02J -26.6(6) . . . . ?
C01W C01G C01V C02R 142.6(4) . . . . ?
C01X C00Z C01C C015 -8.1(6) . . . . ?
C01Z C00Q C026 C027 -12.6(7) . . . . ?
C020 C01F C01K C01X 156.9(4) . . . . ?
C021 C017 C02H C01L -164.7(4) . . . . ?
C022 C029 C02G C02B 37.2(6) . . . . ?
C022 C029 C02G C02S -156.9(4) . . . . ?
C023 C01R C02P C02J -162.9(4) . . . . ?
C023 C01R C02T C02R 165.3(4) . . . . ?
C024 C02A C02C C025 143.0(4) . . . . ?
C024 C02A C02C C02K -19.6(6) . . . . ?
C024 C02A C02Q C02S -10.9(6) . . . . ?
C024 C02B C02G C029 158.4(4) . . . . ?
C024 C02B C02G C02S -8.5(6) . . . . ?
C025 C02C C02K C02O -13.0(6) . . . . ?
C026 C00Q C01Z C01O 13.0(6) . . . . ?
C027 C014 C01O C01Z -13.2(6) . . . . ?
C028 C029 C02G C02B -129.1(5) . . . . ?
C028 C029 C02G C02S 36.8(6) . . . . ?
C029 C02G C02S C02Q -157.9(4) . . . . ?
C02A C024 C02B C02G -1.0(7) . . . . ?
C02A C02C C02K C02O 150.0(4) . . . . ?
C02A C02Q C02S C02G 1.5(7) . . . . ?
C02B C024 C02A C02C -155.1(4) . . . . ?
C02B C024 C02A C02Q 10.7(6) . . . . ?
C02B C02G C02S C02Q 8.2(6) . . . . ?
C02C C025 C02I C01M 1.6(7) . . . . ?
C02C C02A C02Q C02S 154.2(4) . . . . ?
C02C C02K C02O C01M 0.7(7) . . . . ?
C02E C013 C01J C01B -25.1(6) . . . . ?
C02E C013 C01J C01Y 173.2(4) . . . . ?
C02E C013 C01N C01Q 14.0(6) . . . . ?
C02F C01H C01M C02I 32.7(6) . . . . ?
C02F C01H C01M C02O -167.0(4) . . . . ?
C02F C01H C01Q C01N -15.0(6) . . . . ?
C02H C017 C021 C012 122.5(18) . . . . ?
C02I C01M C02O C02K 12.7(6) . . . . ?
C02I C025 C02C C02A -151.9(4) . . . . ?
C02I C025 C02C C02K 11.9(6) . . . . ?
C02J C01V C02R C02T 7.3(7) . . . . ?
C02L C00M C00Y C00E -32(2) . . . . ?
C02L C00M C019 C00X 7.3(6) . . . . ?
C02N C00N C00X C019 -7.6(6) . . . . ?
C02O C01M C02I C025 -13.9(6) . . . . ?
C02P C01R C023 C00P 143.7(13) . . . . ?
C02P C01R C02T C02R -6.6(7) . . . . ?
C02Q C02A C02C C025 -21.8(6) . . . . ?
C02Q C02A C02C C02K 175.6(4) . . . . ?
C02R C01V C02J C02P -5.8(7) . . . . ?
C02T C01R C023 C00P -27.5(16) . . . . ?
C02T C01R C02P C02J 8.1(7) . . . . ?

loop_
_smtbx_masks_void_nr
_smtbx_masks_void_average_x
_smtbx_masks_void_average_y
_smtbx_masks_void_average_z
_smtbx_masks_void_volume
_smtbx_masks_void_count_electrons
_smtbx_masks_void_content
1 -0.500 0.000 0.101 952.6 249.0 ?
2 0.000 0.500 0.071 952.6 249.0 ?
